data_9013586
loop_
_publ_author_name
'Kyono, A.'

_publ_section_title
;Molecular conformation and anion configuration variations for As4S4 and
 As4Se4 in an anion-substituted solid solution Locality: synthetic Note:
 S1Se2-3
;
_journal_name_full 'American Mineralogist'
_journal_page_first 451
_journal_page_last 460
_journal_paper_doi 10.2138/am.2009.3075
_journal_volume 94
_journal_year 2009
_chemical_compound_source Synthetic
_chemical_formula_structural As4Se4
_chemical_formula_sum 'As S0.275 Se0.725'
_space_group_IT_number 14
_symmetry_space_group_name_Hall '-P 2yn'
_symmetry_space_group_name_H-M 'P 1 21/n 1'
_cell_angle_alpha 90
_cell_angle_beta 106.650
_cell_angle_gamma 90
_cell_formula_units_Z 16
_cell_length_a 9.5106
_cell_length_b 13.7233
_cell_length_c 6.6948
_cell_volume 837.149
_database_code_amcsd 0004876
_exptl_crystal_density_diffrn 4.474
_cod_original_formula_sum 'As (S.275 Se.725)'
_cod_database_code 9013586
_amcsd_formula_title As4Se4

loop_
_space_group_symop_operation_xyz
x,y,z
1/2+x,1/2-y,1/2+z
1/2-x,1/2+y,1/2-z
-x,-y,-z

loop_
_atom_site_aniso_label
_atom_site_aniso_U_11
_atom_site_aniso_U_22
_atom_site_aniso_U_33
_atom_site_aniso_U_12
_atom_site_aniso_U_13
_atom_site_aniso_U_23
As1 0.02560 0.01680 0.02260 -0.00250 0.00630 -0.00380
As2 0.01900 0.01960 0.02520 -0.00040 0.00830 -0.00090
As3 0.02130 0.02400 0.01720 -0.00130 0.00500 -0.00430
As4 0.01710 0.02210 0.02580 0.00510 0.00300 0.00220
SX1 0.02670 0.01990 0.02160 0.00170 0.00630 0.00130
SeX1 0.02670 0.01990 0.02160 0.00170 0.00630 0.00130
SX2 0.02510 0.02280 0.02320 -0.00120 0.00730 0.00270
SeX2 0.02510 0.02280 0.02320 -0.00120 0.00730 0.00270
SX3 0.02370 0.01700 0.02730 0.00120 0.00700 0.00520
SeX3 0.02370 0.01700 0.02730 0.00120 0.00700 0.00520
SX4 0.03300 0.03070 0.02860 0.00570 0.01530 -0.00470
SeX4 0.03300 0.03070 0.02860 0.00570 0.01530 -0.00470

loop_
_atom_site_label
_atom_site_fract_x
_atom_site_fract_y
_atom_site_fract_z
_atom_site_occupancy
_atom_site_U_iso_or_equiv
_atom_site_type_symbol
_atom_site_attached_hydrogens
As1 0.11660 -0.01915 0.75760 1.00000 0.02180 As 0
As2 0.42580 0.14064 0.86170 1.00000 0.02090 As 0
As3 0.32370 0.13004 0.17590 1.00000 0.02090 As 0
As4 0.03880 0.16062 0.70570 1.00000 0.02230 As 0
SX1 0.34295 -0.00947 0.69676 0.26200 0.02280 S 0
SeX1 0.34295 -0.00947 0.69676 0.73800 0.02280 Se 0
SX2 0.21369 -0.02509 0.11829 0.18300 0.02370 S 0
SeX2 0.21369 -0.02509 0.11829 0.81700 0.02370 Se 0
SX3 0.24192 0.22985 0.64130 0.42500 0.02270 S 0
SeX3 0.24192 0.22985 0.64130 0.57500 0.02270 Se 0
SX4 0.10977 0.21530 0.05569 0.23000 0.02940 S 0
SeX4 0.10977 0.21530 0.05569 0.77000 0.02940 Se 0

loop_
_cod_changelog_entry_id
_cod_changelog_entry_author
_cod_changelog_entry_date
_cod_changelog_entry_text
1
;cod-tools version 3.8.0
Id: cif_guess_AMCSD_atom_types 9581 2023-05-17 12:35:41Z saulius
;
2023-05-23T09:24:53+03:00
;Derived atom types and hydrogen counts
from atom names that follow the AMCSD naming convention
(Wat == water, O-H == hydroxyl).
;

loop_
_cod_related_entry_id
_cod_related_entry_database
_cod_related_entry_code
1 AMCSD 0004876
